data_7209841
loop_
_publ_author_name
'Singh, Maya Shankar'
'Nagaraju, Anugula'
'Verma, Girijesh Kumar'
'Shukla, Gaurav'
'Verma, Rajiv Kumar'
'Srivastava, Abhijeet'
'Raghuvanshi, Keshav'

_publ_section_title
;
 Eco-efficient, regioselective and rapid access to 4,5-disubstituted
 1,2,3-thiadiazoles via [3 + 2] cycloaddition of \a-enolicdithioesters
 with tosyl azide under solvent-free conditions
;
_journal_issue 4
_journal_name_full 'Green Chemistry'
_journal_page_first 954
_journal_paper_doi 10.1039/c3gc37047j
_journal_volume 15
_journal_year 2013
_chemical_formula_moiety C11H10N2O2S2
_chemical_formula_sum 'C11 H10 N2 O2 S2'
_chemical_formula_weight 266.35
_chemical_name_common C11H10N2O2S2
_chemical_name_systematic
;
?
;
_space_group_IT_number 2
_symmetry_cell_setting triclinic
_symmetry_space_group_name_Hall '-P 1'
_symmetry_space_group_name_H-M 'P -1'
_atom_sites_solution_hydrogens geom
_atom_sites_solution_primary direct
_atom_sites_solution_secondary difmap
_audit_creation_method SHELXL-97
_cell_angle_alpha 85.565(5)
_cell_angle_beta 75.327(6)
_cell_angle_gamma 86.509(6)
_cell_formula_units_Z 2
_cell_length_a 8.0015(6)
_cell_length_b 8.1903(6)
_cell_length_c 9.1812(6)
_cell_measurement_reflns_used 1143
_cell_measurement_temperature 293(2)
_cell_measurement_theta_max 28.8420
_cell_measurement_theta_min 3.2770
_cell_volume 579.79(7)
_computing_cell_refinement
;
CrysAlisPro, Agilent Technologies,
Version 1.171.34.49 (release 20-01-2011 CrysAlis171 .NET)
(compiled Jan 20 2011,15:58:25)
;
_computing_data_collection
;
CrysAlisPro, Agilent Technologies,
Version 1.171.34.49 (release 20-01-2011 CrysAlis171 .NET)
(compiled Jan 20 2011,15:58:25)
;
_computing_data_reduction
;
CrysAlisPro, Agilent Technologies,
Version 1.171.34.49 (release 20-01-2011 CrysAlis171 .NET)
(compiled Jan 20 2011,15:58:25)
;
_computing_structure_refinement 'SHELXL-97 (Sheldrick, 2008)'
_diffrn_ambient_temperature 293(2)
_diffrn_measured_fraction_theta_full 0.998
_diffrn_measured_fraction_theta_max 0.856
_diffrn_measurement_device_type 'Xcalibur, Eos'
_diffrn_measurement_method '\w scans'
_diffrn_radiation_monochromator graphite
_diffrn_radiation_source 'fine-focus sealed tube'
_diffrn_radiation_type MoK\a
_diffrn_radiation_wavelength 0.71073
_diffrn_reflns_av_R_equivalents 0.0217
_diffrn_reflns_av_sigmaI/netI 0.0469
_diffrn_reflns_limit_h_max 10
_diffrn_reflns_limit_h_min -6
_diffrn_reflns_limit_k_max 10
_diffrn_reflns_limit_k_min -10
_diffrn_reflns_limit_l_max 12
_diffrn_reflns_limit_l_min -12
_diffrn_reflns_number 4121
_diffrn_reflns_theta_full 25.00
_diffrn_reflns_theta_max 28.91
_diffrn_reflns_theta_min 3.28
_exptl_absorpt_coefficient_mu 0.449
_exptl_absorpt_correction_T_max 1.00000
_exptl_absorpt_correction_T_min 0.97138
_exptl_absorpt_correction_type multi-scan
_exptl_absorpt_process_details
;
CrysAlisPro, Agilent Technologies,
Version 1.171.34.49 (release 20-01-2011 CrysAlis171 .NET)
(compiled Jan 20 2011,15:58:25)
Empirical absorption correction using spherical harmonics,
implemented in SCALE3 ABSPACK scaling algorithm.
;
_exptl_crystal_density_diffrn 1.526
_exptl_crystal_density_method 'not measured'
_exptl_crystal_F_000 384
_exptl_crystal_size_max 0.42
_exptl_crystal_size_mid 0.29
_exptl_crystal_size_min 0.20
_refine_diff_density_max 0.363
_refine_diff_density_min -0.294
_refine_diff_density_rms 0.055
_refine_ls_extinction_method none
_refine_ls_goodness_of_fit_ref 1.016
_refine_ls_hydrogen_treatment mixed
_refine_ls_matrix_type full
_refine_ls_number_parameters 154
_refine_ls_number_reflns 2614
_refine_ls_number_restraints 0
_refine_ls_restrained_S_all 1.016
_refine_ls_R_factor_all 0.0678
_refine_ls_R_factor_gt 0.0453
_refine_ls_shift/su_max 0.000
_refine_ls_shift/su_mean 0.000
_refine_ls_structure_factor_coef Fsqd
_refine_ls_weighting_details 'calc w=1/[\s^2^(Fo^2^)+(0.0614P)^2^+0.0000P] where P=(Fo^2^+2Fc^2^)/3'
_refine_ls_weighting_scheme calc
_refine_ls_wR_factor_gt 0.1078
_refine_ls_wR_factor_ref 0.1238
_reflns_number_gt 1888
_reflns_number_total 2614
_reflns_threshold_expression >2\s(I)
_cod_data_source_file c3gc37047j.txt
_cod_data_source_block ms-21-a
_cod_database_code 7209841

loop_
_symmetry_equiv_pos_as_xyz
'x, y, z'
'-x, -y, -z'

loop_
_atom_site_label
_atom_site_type_symbol
_atom_site_fract_x
_atom_site_fract_y
_atom_site_fract_z
_atom_site_U_iso_or_equiv
_atom_site_adp_type
_atom_site_occupancy
_atom_site_symmetry_multiplicity
_atom_site_calc_flag
_atom_site_refinement_flags
S1 S 0.08448(8) 0.10810(8) 0.10644(6) 0.0464(2) Uani 1 1 d .
S2 S -0.01344(8) 0.34476(8) 0.35311(6) 0.0508(2) Uani 1 1 d .
O2 O 0.2775(2) 0.3117(2) -0.12310(18) 0.0597(5) Uani 1 1 d .
C5 C 0.3667(3) 0.5820(3) -0.1382(2) 0.0380(5) Uani 1 1 d .
O1 O 0.6527(2) 0.9581(2) -0.39447(18) 0.0535(5) Uani 1 1 d .
N1 N 0.1444(3) 0.5673(3) 0.1869(2) 0.0513(5) Uani 1 1 d .
C8 C 0.2721(3) 0.4383(3) -0.0589(2) 0.0404(5) Uani 1 1 d .
C2 C 0.5551(3) 0.8406(3) -0.3054(2) 0.0414(5) Uani 1 1 d .
C10 C 0.0854(3) 0.2974(3) 0.1753(2) 0.0390(5) Uani 1 1 d .
C6 C 0.3540(3) 0.7371(3) -0.0836(2) 0.0448(6) Uani 1 1 d .
H008 H 0.2813 0.7551 0.0108 0.054 Uiso 1 1 calc R
C9 C 0.1666(3) 0.4358(3) 0.0998(2) 0.0388(5) Uani 1 1 d .
C3 C 0.5697(3) 0.6869(3) -0.3625(3) 0.0477(6) Uani 1 1 d .
H010 H 0.6428 0.6695 -0.4568 0.057 Uiso 1 1 calc R
C4 C 0.4773(3) 0.5617(3) -0.2810(2) 0.0455(6) Uani 1 1 d .
H011 H 0.4880 0.4598 -0.3214 0.055 Uiso 1 1 calc R
C7 C 0.4461(3) 0.8650(3) -0.1655(3) 0.0475(6) Uani 1 1 d .
H012 H 0.4348 0.9677 -0.1265 0.057 Uiso 1 1 calc R
N2 N 0.0526(3) 0.5400(3) 0.3228(2) 0.0601(6) Uani 1 1 d .
C1 C 0.6236(4) 1.1199(3) -0.3468(3) 0.0638(8) Uani 1 1 d .
H01A H 0.6993 1.1917 -0.4177 0.096 Uiso 1 1 calc R
H01B H 0.6462 1.1225 -0.2492 0.096 Uiso 1 1 calc R
H01C H 0.5056 1.1552 -0.3411 0.096 Uiso 1 1 calc R
C11 C -0.0460(3) -0.0034(3) 0.2684(3) 0.0559(7) Uani 1 1 d .
H01D H -0.0563 -0.1135 0.2438 0.084 Uiso 1 1 calc R
H01E H -0.1588 0.0496 0.2966 0.084 Uiso 1 1 calc R
H01F H 0.0077 -0.0055 0.3509 0.084 Uiso 1 1 calc R

loop_
_atom_site_aniso_label
_atom_site_aniso_U_11
_atom_site_aniso_U_22
_atom_site_aniso_U_33
_atom_site_aniso_U_23
_atom_site_aniso_U_13
_atom_site_aniso_U_12
S1 0.0580(4) 0.0376(4) 0.0421(3) -0.0122(3) -0.0045(3) -0.0137(3)
S2 0.0634(4) 0.0448(4) 0.0385(3) -0.0128(3) 0.0036(3) -0.0144(3)
O2 0.0793(13) 0.0460(11) 0.0479(10) -0.0194(8) 0.0035(8) -0.0189(9)
C5 0.0444(13) 0.0357(13) 0.0347(11) -0.0054(9) -0.0099(9) -0.0033(10)
O1 0.0609(11) 0.0411(10) 0.0489(10) 0.0011(8) 0.0040(8) -0.0068(8)
N1 0.0734(14) 0.0366(12) 0.0393(11) -0.0108(9) -0.0018(10) -0.0093(10)
C8 0.0463(13) 0.0380(13) 0.0379(12) -0.0088(10) -0.0090(10) -0.0070(10)
C2 0.0420(13) 0.0380(14) 0.0421(12) 0.0015(10) -0.0078(10) -0.0011(10)
C10 0.0435(12) 0.0381(13) 0.0361(11) -0.0109(10) -0.0080(9) -0.0050(10)
C6 0.0538(15) 0.0386(14) 0.0364(12) -0.0044(10) -0.0005(10) -0.0021(11)
C9 0.0444(13) 0.0341(13) 0.0379(12) -0.0083(9) -0.0076(10) -0.0062(10)
C3 0.0561(15) 0.0473(15) 0.0356(12) -0.0080(11) -0.0026(10) -0.0028(12)
C4 0.0561(15) 0.0407(14) 0.0379(12) -0.0108(10) -0.0057(10) -0.0041(11)
C7 0.0554(15) 0.0346(13) 0.0472(13) -0.0064(11) -0.0015(11) -0.0033(11)
N2 0.0874(17) 0.0387(13) 0.0442(12) -0.0140(10) 0.0082(11) -0.0161(11)
C1 0.0748(19) 0.0393(16) 0.0658(17) 0.0055(13) 0.0017(14) -0.0066(14)
C11 0.0720(18) 0.0455(16) 0.0486(14) -0.0037(12) -0.0081(12) -0.0174(13)

loop_
_atom_type_symbol
_atom_type_description
_atom_type_scat_dispersion_real
_atom_type_scat_dispersion_imag
_atom_type_scat_source
C C 0.0033 0.0016 'International Tables Vol C Tables 4.2.6.8 and 6.1.1.4'
H H 0.0000 0.0000 'International Tables Vol C Tables 4.2.6.8 and 6.1.1.4'
N N 0.0061 0.0033 'International Tables Vol C Tables 4.2.6.8 and 6.1.1.4'
S S 0.1246 0.1234 'International Tables Vol C Tables 4.2.6.8 and 6.1.1.4'
O O 0.0106 0.0060 'International Tables Vol C Tables 4.2.6.8 and 6.1.1.4'

loop_
_geom_angle_atom_site_label_1
_geom_angle_atom_site_label_2
_geom_angle_atom_site_label_3
_geom_angle
C10 S1 C11 101.40(11)
C10 S2 N2 93.01(10)
C6 C5 C4 116.8(2)
C6 C5 C8 125.49(19)
C4 C5 C8 117.7(2)
C2 O1 C1 116.80(18)
N2 N1 C9 114.4(2)
O2 C8 C5 120.5(2)
O2 C8 C9 115.9(2)
C5 C8 C9 123.64(19)
O1 C2 C7 124.5(2)
O1 C2 C3 116.15(19)
C7 C2 C3 119.3(2)
C9 C10 S2 107.79(16)
C9 C10 S1 127.72(17)
S2 C10 S1 124.49(15)
C7 C6 C5 121.8(2)
C7 C6 H008 119.1
C5 C6 H008 119.1
N1 C9 C10 113.49(19)
N1 C9 C8 123.5(2)
C10 C9 C8 123.0(2)
C4 C3 C2 120.3(2)
C4 C3 H010 119.9
C2 C3 H010 119.9
C3 C4 C5 121.9(2)
C3 C4 H011 119.1
C5 C4 H011 119.1
C2 C7 C6 120.0(2)
C2 C7 H012 120.0
C6 C7 H012 120.0
N1 N2 S2 111.32(15)
O1 C1 H01A 109.5
O1 C1 H01B 109.5
H01A C1 H01B 109.5
O1 C1 H01C 109.5
H01A C1 H01C 109.5
H01B C1 H01C 109.5
S1 C11 H01D 109.5
S1 C11 H01E 109.5
H01D C11 H01E 109.5
S1 C11 H01F 109.5
H01D C11 H01F 109.5
H01E C11 H01F 109.5

loop_
_geom_bond_atom_site_label_1
_geom_bond_atom_site_label_2
_geom_bond_distance
S1 C10 1.720(2)
S1 C11 1.804(3)
S2 C10 1.687(2)
S2 N2 1.695(2)
O2 C8 1.226(3)
C5 C6 1.390(3)
C5 C4 1.400(3)
C5 C8 1.478(3)
O1 C2 1.360(3)
O1 C1 1.415(3)
N1 N2 1.288(3)
N1 C9 1.367(3)
C8 C9 1.487(3)
C2 C7 1.379(3)
C2 C3 1.388(3)
C10 C9 1.388(3)
C6 C7 1.377(3)
C6 H008 0.9300
C3 C4 1.360(3)
C3 H010 0.9300
C4 H011 0.9300
C7 H012 0.9300
C1 H01A 0.9600
C1 H01B 0.9600
C1 H01C 0.9600
C11 H01D 0.9600
C11 H01E 0.9600
C11 H01F 0.9600

loop_
_geom_torsion_atom_site_label_1
_geom_torsion_atom_site_label_2
_geom_torsion_atom_site_label_3
_geom_torsion_atom_site_label_4
_geom_torsion
C6 C5 C8 O2 172.0(2)
C4 C5 C8 O2 -7.3(3)
C6 C5 C8 C9 -8.1(4)
C4 C5 C8 C9 172.6(2)
C1 O1 C2 C7 -7.8(3)
C1 O1 C2 C3 172.4(2)
N2 S2 C10 C9 0.30(18)
N2 S2 C10 S1 179.34(15)
C11 S1 C10 C9 -179.9(2)
C11 S1 C10 S2 1.22(18)
C4 C5 C6 C7 -0.2(3)
C8 C5 C6 C7 -179.5(2)
N2 N1 C9 C10 -0.1(3)
N2 N1 C9 C8 -178.1(2)
S2 C10 C9 N1 -0.2(3)
S1 C10 C9 N1 -179.19(16)
S2 C10 C9 C8 177.90(17)
S1 C10 C9 C8 -1.1(3)
O2 C8 C9 N1 -178.9(2)
C5 C8 C9 N1 1.2(4)
O2 C8 C9 C10 3.2(3)
C5 C8 C9 C10 -176.7(2)
O1 C2 C3 C4 179.8(2)
C7 C2 C3 C4 -0.1(4)
C2 C3 C4 C5 -0.5(4)
C6 C5 C4 C3 0.6(3)
C8 C5 C4 C3 180.0(2)
O1 C2 C7 C6 -179.4(2)
C3 C2 C7 C6 0.4(4)
C5 C6 C7 C2 -0.3(4)
C9 N1 N2 S2 0.3(3)
C10 S2 N2 N1 -0.35(19)
